data_2209279
loop_
_publ_author_name
'Adrian, Rafael A.'
'Zhu, Shourong'
'Daniels, Lee M.'
'Tiekink, Edward R. T.'
'Walmsley, Judith A.'

_publ_section_title
;
 [1,2-Bis(diphenylphosphino)ethane]dinitratopalladium(II)
;
_journal_coeditor_code OM2018
_journal_issue 6
_journal_name_full 'Acta Crystallographica Section E'
_journal_page_first m1422
_journal_page_last m1424
_journal_paper_doi 10.1107/S1600536806018459
_journal_volume 62
_journal_year 2006
_chemical_formula_iupac '[Pd (C26 H24 P2) (N O3)2]'
_chemical_formula_moiety 'C26 H24 N2 O6 P2 Pd'
_chemical_formula_sum 'C26 H24 N2 O6 P2 Pd'
_chemical_formula_weight 628.81
_chemical_name_systematic
;
[1,2-Bis(diphenylphosphino)ethane]dinitratopalladium(II)
;
_space_group_IT_number 9
_symmetry_cell_setting monoclinic
_symmetry_space_group_name_Hall 'C -2yc'
_symmetry_space_group_name_H-M 'C 1 c 1'
_atom_sites_solution_hydrogens geom
_atom_sites_solution_primary direct
_atom_sites_solution_secondary difmap
_audit_creation_method SHELXL-97
_cell_angle_alpha 90
_cell_angle_beta 101.135(16)
_cell_angle_gamma 90
_cell_formula_units_Z 4
_cell_length_a 10.383(5)
_cell_length_b 15.442(5)
_cell_length_c 16.278(5)
_cell_measurement_reflns_used 13265
_cell_measurement_temperature 113(2)
_cell_measurement_theta_max 26.0
_cell_measurement_theta_min 3.2
_cell_volume 2560.8(17)
_computing_cell_refinement CrystalClear
_computing_data_collection 'CrystalClear (Rigaku, 2005)'
_computing_data_reduction CrystalClear
_computing_molecular_graphics 'ORTEPII (Johnson, 1976) and DIAMOND (Crystal Impact, 2006'
_computing_publication_material SHELXL97
_computing_structure_refinement 'SHELXL97 (Sheldrick, 1997)'
_computing_structure_solution 'PATTY in DIRDIF92 (Beurskens <i>et al.</i>,  1992)'
_diffrn_ambient_temperature 113(2)
_diffrn_detector_area_resol_mean 0.10
_diffrn_measured_fraction_theta_full 0.998
_diffrn_measured_fraction_theta_max 0.998
_diffrn_measurement_device_type 'Rigaku R-AXIS SPIDER'
_diffrn_measurement_method \w
_diffrn_radiation_monochromator graphite
_diffrn_radiation_source 'fine-focus sealed tube'
_diffrn_radiation_type MoK\a
_diffrn_radiation_wavelength 0.71073
_diffrn_reflns_av_R_equivalents 0.025
_diffrn_reflns_av_sigmaI/netI 0.030
_diffrn_reflns_limit_h_max 12
_diffrn_reflns_limit_h_min -12
_diffrn_reflns_limit_k_max 19
_diffrn_reflns_limit_k_min -19
_diffrn_reflns_limit_l_max 19
_diffrn_reflns_limit_l_min -20
_diffrn_reflns_number 13230
_diffrn_reflns_theta_full 26.0
_diffrn_reflns_theta_max 26.0
_diffrn_reflns_theta_min 3.2
_diffrn_standards_decay_% <1
_diffrn_standards_number 0
_exptl_absorpt_coefficient_mu 0.895
_exptl_absorpt_correction_T_max 0.885
_exptl_absorpt_correction_T_min 0.745
_exptl_absorpt_correction_type numerical
_exptl_absorpt_process_details '(Katayama, 1986; Paturle & Coppens, 1988)'
_exptl_crystal_colour yellow
_exptl_crystal_density_diffrn 1.631
_exptl_crystal_density_method 'not measured'
_exptl_crystal_description plate
_exptl_crystal_F_000 1272
_exptl_crystal_size_max 0.35
_exptl_crystal_size_mid 0.31
_exptl_crystal_size_min 0.14
_refine_diff_density_max 0.24
_refine_diff_density_min -0.21
_refine_ls_abs_structure_details 'Flack (1983), 0000 Friedel reflections'
_refine_ls_abs_structure_Flack -0.003(15)
_refine_ls_extinction_method none
_refine_ls_goodness_of_fit_ref 1.08
_refine_ls_hydrogen_treatment constr
_refine_ls_matrix_type full
_refine_ls_number_parameters 332
_refine_ls_number_reflns 4845
_refine_ls_number_restraints 0
_refine_ls_restrained_S_all 1.08
_refine_ls_R_factor_all 0.019
_refine_ls_R_factor_gt 0.018
_refine_ls_shift/su_max 0.000
_refine_ls_shift/su_mean 0.000
_refine_ls_structure_factor_coef Fsqd
_refine_ls_weighting_details 'calc w=1/[\s^2^(Fo^2^)+(0.0095P)^2^+3.1937P] where P=(Fo^2^+2Fc^2^)/3'
_refine_ls_weighting_scheme calc
_refine_ls_wR_factor_gt 0.042
_refine_ls_wR_factor_ref 0.046
_reflns_number_gt 4791
_reflns_number_total 4845
_reflns_threshold_expression I>2\s(I)
_cod_data_source_file om2018.cif
_cod_data_source_block I
_cod_original_cell_volume 2560.7(16)
_cod_original_sg_symbol_H-M 'C c'
_cod_database_code 2209279
_cod_database_fobs_code 2209279

loop_
_symmetry_equiv_pos_as_xyz
'x, y, z'
'x, -y, z+1/2'
'x+1/2, y+1/2, z'
'x+1/2, -y+1/2, z+1/2'

loop_
_atom_site_type_symbol
_atom_site_label
_atom_site_fract_x
_atom_site_fract_y
_atom_site_fract_z
_atom_site_U_iso_or_equiv
_atom_site_adp_type
_atom_site_calc_flag
_atom_site_refinement_flags
_atom_site_occupancy
Pd Pd 0.000000(13) 0.160708(10) 0.500000(11) 0.01267(5) Uani d . 1
P P1 -0.06915(6) 0.23974(4) 0.38651(4) 0.01334(13) Uani d . 1
P P2 -0.15179(6) 0.23197(4) 0.55250(4) 0.01450(13) Uani d . 1
O O1 0.15248(17) 0.11078(11) 0.44566(11) 0.0174(4) Uani d . 1
O O2 0.03329(19) -0.00649(13) 0.42721(13) 0.0303(5) Uani d . 1
O O3 0.2234(2) -0.00246(12) 0.39024(13) 0.0298(5) Uani d . 1
O O4 0.06658(17) 0.07675(12) 0.60191(11) 0.0209(4) Uani d . 1
O O5 0.20620(19) 0.18079(13) 0.64082(13) 0.0288(5) Uani d . 1
O O6 0.2404(2) 0.05370(18) 0.69542(16) 0.0529(7) Uani d . 1
N N1 0.1353(2) 0.03154(14) 0.42035(13) 0.0195(5) Uani d . 1
N N2 0.1740(2) 0.10473(15) 0.64750(14) 0.0226(5) Uani d . 1
C C1 0.0526(2) 0.31922(16) 0.37439(15) 0.0151(5) Uani d . 1
C C2 0.0271(3) 0.37340(19) 0.30459(17) 0.0240(6) Uani d . 1
H H2 -0.0535 0.3689 0.2656 0.029 Uiso calc R 1
C C3 0.1206(3) 0.43397(18) 0.29257(18) 0.0256(6) Uani d . 1
H H3 0.1039 0.4711 0.2451 0.031 Uiso calc R 1
C C4 0.2382(3) 0.44051(17) 0.34950(17) 0.0224(6) Uani d . 1
H H4 0.3019 0.4819 0.3408 0.027 Uiso calc R 1
C C5 0.2630(3) 0.38707(17) 0.41886(17) 0.0210(6) Uani d . 1
H H5 0.3435 0.3921 0.4579 0.025 Uiso calc R 1
C C6 0.1704(2) 0.32577(17) 0.43181(16) 0.0183(5) Uani d . 1
H H6 0.1875 0.2888 0.4793 0.022 Uiso calc R 1
C C7 -0.1003(2) 0.17781(16) 0.29084(16) 0.0154(5) Uani d . 1
C C8 0.0089(3) 0.14758(17) 0.26067(16) 0.0196(5) Uani d . 1
H H8 0.0950 0.1635 0.2878 0.024 Uiso calc R 1
C C9 -0.0097(3) 0.09402(17) 0.19068(17) 0.0240(6) Uani d . 1
H H9 0.0639 0.0719 0.1707 0.029 Uiso calc R 1
C C10 -0.1354(3) 0.07297(18) 0.15028(17) 0.0259(6) Uani d . 1
H H10 -0.1476 0.0366 0.1023 0.031 Uiso calc R 1
C C11 -0.2430(3) 0.10413(18) 0.17877(17) 0.0244(6) Uani d . 1
H H11 -0.3289 0.0900 0.1498 0.029 Uiso calc R 1
C C12 -0.2265(3) 0.15638(16) 0.25016(16) 0.0185(5) Uani d . 1
H H12 -0.3006 0.1770 0.2706 0.022 Uiso calc R 1
C C13 -0.2177(2) 0.29835(17) 0.39654(16) 0.0180(5) Uani d . 1
H H13A -0.2304 0.3489 0.3584 0.022 Uiso calc R 1
H H13B -0.2954 0.2601 0.3823 0.022 Uiso calc R 1
C C14 -0.1998(3) 0.32815(16) 0.48775(16) 0.0177(5) Uani d . 1
H H14A -0.2827 0.3525 0.4992 0.021 Uiso calc R 1
H H14B -0.1307 0.3731 0.4997 0.021 Uiso calc R 1
C C15 -0.1113(2) 0.26475(18) 0.66132(16) 0.0185(5) Uani d . 1
C C16 -0.0724(2) 0.2012(2) 0.72089(17) 0.0231(6) Uani d . 1
H H16 -0.0594 0.1435 0.7039 0.028 Uiso calc R 1
C C17 -0.0526(3) 0.2215(2) 0.80509(17) 0.0261(6) Uani d . 1
H H17 -0.0247 0.1780 0.8459 0.031 Uiso calc R 1
C C18 -0.0731(3) 0.3045(2) 0.82964(18) 0.0318(7) Uani d . 1
H H18 -0.0609 0.3179 0.8876 0.038 Uiso calc R 1
C C19 -0.1112(3) 0.3690(2) 0.77121(19) 0.0318(7) Uani d . 1
H H19 -0.1248 0.4263 0.7888 0.038 Uiso calc R 1
C C20 -0.1298(3) 0.34916(18) 0.68610(18) 0.0235(6) Uani d . 1
H H20 -0.1549 0.3932 0.6454 0.028 Uiso calc R 1
C C21 -0.3017(2) 0.17016(16) 0.54590(16) 0.0160(5) Uani d . 1
C C22 -0.3192(2) 0.09198(18) 0.50356(17) 0.0210(5) Uani d . 1
H H22 -0.2516 0.0695 0.4778 0.025 Uiso calc R 1
C C23 -0.4360(3) 0.04653(18) 0.49876(18) 0.0243(6) Uani d . 1
H H23 -0.4488 -0.0070 0.4695 0.029 Uiso calc R 1
C C24 -0.5335(3) 0.07969(19) 0.53690(18) 0.0253(6) Uani d . 1
H H24 -0.6128 0.0482 0.5343 0.030 Uiso calc R 1
C C25 -0.5170(3) 0.1574(2) 0.57836(18) 0.0302(7) Uani d . 1
H H25 -0.5853 0.1801 0.6034 0.036 Uiso calc R 1
C C26 -0.4011(3) 0.20255(19) 0.58364(17) 0.0239(6) Uani d . 1
H H26 -0.3891 0.2559 0.6131 0.029 Uiso calc R 1

loop_
_atom_site_aniso_label
_atom_site_aniso_U_11
_atom_site_aniso_U_22
_atom_site_aniso_U_33
_atom_site_aniso_U_12
_atom_site_aniso_U_13
_atom_site_aniso_U_23
Pd 0.01151(7) 0.01208(8) 0.01466(8) 0.00019(8) 0.00309(5) 0.00078(9)
P1 0.0134(3) 0.0119(3) 0.0148(3) 0.0000(2) 0.0031(2) -0.0003(2)
P2 0.0140(3) 0.0150(3) 0.0151(3) -0.0009(2) 0.0043(2) -0.0018(3)
O1 0.0157(8) 0.0127(8) 0.0244(9) 0.0020(7) 0.0057(7) -0.0017(8)
O2 0.0287(11) 0.0251(11) 0.0372(12) -0.0099(9) 0.0062(9) -0.0031(9)
O3 0.0373(12) 0.0208(10) 0.0344(12) 0.0104(9) 0.0149(9) -0.0049(9)
O4 0.0189(9) 0.0212(10) 0.0201(10) -0.0035(8) -0.0023(7) 0.0054(8)
O5 0.0201(10) 0.0273(11) 0.0394(12) -0.0058(8) 0.0064(9) -0.0072(9)
O6 0.0333(13) 0.0599(17) 0.0548(16) -0.0079(11) -0.0183(11) 0.0327(14)
N1 0.0225(11) 0.0161(11) 0.0195(11) 0.0013(9) 0.0027(9) -0.0032(9)
N2 0.0174(11) 0.0303(14) 0.0189(11) -0.0023(10) 0.0007(9) 0.0056(10)
C1 0.0192(12) 0.0110(11) 0.0157(12) -0.0009(9) 0.0050(10) 0.0013(10)
C2 0.0211(14) 0.0260(15) 0.0239(14) -0.0054(11) 0.0019(11) 0.0026(12)
C3 0.0309(15) 0.0193(14) 0.0269(15) -0.0072(11) 0.0062(12) 0.0013(12)
C4 0.0247(13) 0.0181(13) 0.0258(14) -0.0045(11) 0.0084(11) 0.0002(12)
C5 0.0188(13) 0.0199(13) 0.0247(14) -0.0033(10) 0.0053(10) -0.0104(11)
C6 0.0178(12) 0.0200(13) 0.0173(13) -0.0002(10) 0.0042(10) -0.0040(10)
C7 0.0218(13) 0.0097(11) 0.0145(12) -0.0001(9) 0.0029(10) 0.0066(9)
C8 0.0234(13) 0.0163(13) 0.0199(13) -0.0007(10) 0.0062(10) 0.0025(11)
C9 0.0350(16) 0.0172(13) 0.0221(14) 0.0015(12) 0.0110(12) -0.0020(11)
C10 0.0417(17) 0.0202(14) 0.0154(13) -0.0031(12) 0.0043(11) 0.0030(11)
C11 0.0291(15) 0.0209(14) 0.0207(14) -0.0081(11) -0.0016(11) 0.0017(12)
C12 0.0229(13) 0.0153(12) 0.0166(13) 0.0001(10) 0.0021(10) 0.0018(10)
C13 0.0140(12) 0.0184(13) 0.0221(13) 0.0041(10) 0.0047(10) 0.0001(11)
C14 0.0211(13) 0.0130(12) 0.0198(13) 0.0019(10) 0.0061(10) 0.0009(10)
C15 0.0130(12) 0.0264(14) 0.0169(13) -0.0031(10) 0.0051(10) -0.0034(11)
C16 0.0155(12) 0.0309(16) 0.0242(14) -0.0066(11) 0.0072(10) -0.0030(12)
C17 0.0197(13) 0.0391(18) 0.0191(13) -0.0100(12) 0.0031(11) -0.0005(13)
C18 0.0236(14) 0.054(2) 0.0185(14) -0.0120(14) 0.0057(11) -0.0123(14)
C19 0.0250(15) 0.0408(18) 0.0306(16) -0.0072(13) 0.0076(12) -0.0154(14)
C20 0.0241(14) 0.0238(14) 0.0236(14) -0.0023(11) 0.0072(11) -0.0065(11)
C21 0.0147(12) 0.0164(12) 0.0164(12) -0.0020(9) 0.0016(9) 0.0030(10)
C22 0.0157(12) 0.0229(14) 0.0242(14) 0.0015(10) 0.0033(10) 0.0008(12)
C23 0.0234(14) 0.0151(13) 0.0320(16) -0.0042(11) -0.0003(11) -0.0009(12)
C24 0.0160(13) 0.0309(16) 0.0272(15) -0.0078(12) -0.0004(11) 0.0073(13)
C25 0.0158(13) 0.050(2) 0.0265(16) -0.0016(13) 0.0082(11) -0.0010(14)
C26 0.0219(13) 0.0271(15) 0.0242(14) -0.0042(11) 0.0083(11) -0.0076(12)

loop_
_atom_type_symbol
_atom_type_description
_atom_type_scat_dispersion_real
_atom_type_scat_dispersion_imag
_atom_type_scat_source
C C 0.0033 0.0016 'International Tables Vol C Tables 4.2.6.8 and 6.1.1.4'
H H 0.0000 0.0000 'International Tables Vol C Tables 4.2.6.8 and 6.1.1.4'
N N 0.0061 0.0033 'International Tables Vol C Tables 4.2.6.8 and 6.1.1.4'
O O 0.0106 0.0060 'International Tables Vol C Tables 4.2.6.8 and 6.1.1.4'
P P 0.1023 0.0942 'International Tables Vol C Tables 4.2.6.8 and 6.1.1.4'
Pd Pd -0.9988 1.0072 'International Tables Vol C Tables 4.2.6.8 and 6.1.1.4'

loop_
_geom_angle_atom_site_label_1
_geom_angle_atom_site_label_2
_geom_angle_atom_site_label_3
_geom_angle
_geom_angle_publ_flag
P1 Pd P2 84.73(3) y
P1 Pd O1 90.02(6) y
P1 Pd O4 175.42(6) y
P2 Pd O1 171.82(5) y
P2 Pd O4 98.66(6) y
O1 Pd O4 86.94(7) y
C1 P1 C7 106.25(11) ?
C1 P1 C13 107.21(12) ?
C7 P1 C13 109.08(12) ?
C1 P1 Pd 110.22(9) ?
C7 P1 Pd 113.79(8) ?
Pd P1 C13 110.03(9) y
C15 P2 C21 103.85(12) ?
C15 P2 C14 108.76(12) ?
C21 P2 C14 104.94(12) ?
C15 P2 Pd 117.79(9) ?
C21 P2 Pd 112.41(9) ?
Pd P2 C14 108.30(9) y
Pd O1 N1 114.33(14) y
Pd O4 N2 111.20(15) y
O2 N1 O3 123.2(2) ?
O2 N1 O1 119.3(2) ?
O3 N1 O1 117.5(2) ?
O6 N2 O5 122.7(2) ?
O6 N2 O4 118.0(2) ?
O5 N2 O4 119.2(2) ?
C2 C1 C6 120.5(2) ?
C2 C1 P1 118.13(19) ?
C6 C1 P1 121.37(19) ?
C1 C2 C3 119.4(3) ?
C1 C2 H2 120.3 ?
C3 C2 H2 120.3 ?
C2 C3 C4 120.3(3) ?
C2 C3 H3 119.9 ?
C4 C3 H3 119.9 ?
C5 C4 C3 120.3(2) ?
C5 C4 H4 119.9 ?
C3 C4 H4 119.9 ?
C4 C5 C6 120.2(2) ?
C4 C5 H5 119.9 ?
C6 C5 H5 119.9 ?
C5 C6 C1 119.3(2) ?
C5 C6 H6 120.3 ?
C1 C6 H6 120.3 ?
C8 C7 C12 120.4(2) ?
C8 C7 P1 117.21(19) ?
C12 C7 P1 122.3(2) ?
C7 C8 C9 119.4(3) ?
C7 C8 H8 120.3 ?
C9 C8 H8 120.3 ?
C10 C9 C8 119.9(3) ?
C10 C9 H9 120.0 ?
C8 C9 H9 120.0 ?
C11 C10 C9 120.7(3) ?
C11 C10 H10 119.6 ?
C9 C10 H10 119.6 ?
C10 C11 C12 120.3(3) ?
C10 C11 H11 119.9 ?
C12 C11 H11 119.9 ?
C7 C12 C11 119.1(3) ?
C7 C12 H12 120.4 ?
C11 C12 H12 120.4 ?
C14 C13 P1 106.82(17) ?
C14 C13 H13A 110.4 ?
P1 C13 H13A 110.4 ?
C14 C13 H13B 110.4 ?
P1 C13 H13B 110.4 ?
H13A C13 H13B 108.6 ?
C13 C14 P2 106.42(17) ?
C13 C14 H14A 110.4 ?
P2 C14 H14A 110.4 ?
C13 C14 H14B 110.4 ?
P2 C14 H14B 110.4 ?
H14A C14 H14B 108.6 ?
C20 C15 C16 120.0(2) ?
C20 C15 P2 121.8(2) ?
C16 C15 P2 117.9(2) ?
C17 C16 C15 120.0(3) ?
C17 C16 H16 120.0 ?
C15 C16 H16 120.0 ?
C18 C17 C16 120.0(3) ?
C18 C17 H17 120.0 ?
C16 C17 H17 120.0 ?
C17 C18 C19 120.9(3) ?
C17 C18 H18 119.6 ?
C19 C18 H18 119.6 ?
C18 C19 C20 119.5(3) ?
C18 C19 H19 120.2 ?
C20 C19 H19 120.2 ?
C15 C20 C19 119.6(3) ?
C15 C20 H20 120.2 ?
C19 C20 H20 120.2 ?
C26 C21 C22 119.7(2) ?
C26 C21 P2 119.1(2) ?
C22 C21 P2 121.17(19) ?
C21 C22 C23 119.8(2) ?
C21 C22 H22 120.1 ?
C23 C22 H22 120.1 ?
C24 C23 C22 119.6(3) ?
C24 C23 H23 120.2 ?
C22 C23 H23 120.2 ?
C23 C24 C25 120.8(2) ?
C23 C24 H24 119.6 ?
C25 C24 H24 119.6 ?
C26 C25 C24 119.8(3) ?
C26 C25 H25 120.1 ?
C24 C25 H25 120.1 ?
C25 C26 C21 120.2(3) ?
C25 C26 H26 119.9 ?
C21 C26 H26 119.9 ?

loop_
_geom_bond_atom_site_label_1
_geom_bond_atom_site_label_2
_geom_bond_distance
_geom_bond_publ_flag
Pd P1 2.2148(8) y
Pd P2 2.2239(9) y
Pd O1 2.1034(18) y
Pd O4 2.1137(18) y
P1 C1 1.800(3) ?
P1 C7 1.803(3) ?
P1 C13 1.823(2) ?
P2 C15 1.812(3) ?
P2 C21 1.811(3) ?
P2 C14 1.834(3) ?
O1 N1 1.293(3) ?
O2 N1 1.234(3) ?
O3 N1 1.235(3) ?
O4 N2 1.289(3) ?
O5 N2 1.232(3) ?
O6 N2 1.224(3) ?
C1 C2 1.394(4) ?
C1 C6 1.392(4) ?
C2 C3 1.389(4) ?
C2 H2 0.9500 ?
C3 C4 1.386(4) ?
C3 H3 0.9500 ?
C4 C5 1.382(4) ?
C4 H4 0.9500 ?
C5 C6 1.394(4) ?
C5 H5 0.9500 ?
C6 H6 0.9500 ?
C7 C8 1.400(4) ?
C7 C12 1.389(4) ?
C8 C9 1.391(4) ?
C8 H8 0.9500 ?
C9 C10 1.381(4) ?
C9 H9 0.9500 ?
C10 C11 1.377(4) ?
C10 H10 0.9500 ?
C11 C12 1.398(4) ?
C11 H11 0.9500 ?
C12 H12 0.9500 ?
C13 C14 1.531(4) ?
C13 H13A 0.9900 ?
C13 H13B 0.9900 ?
C14 H14A 0.9900 ?
C14 H14B 0.9900 ?
C15 C20 1.389(4) ?
C15 C16 1.384(4) ?
C16 C17 1.382(4) ?
C16 H16 0.9500 ?
C17 C18 1.372(5) ?
C17 H17 0.9500 ?
C18 C19 1.380(5) ?
C18 H18 0.9500 ?
C19 C20 1.395(4) ?
C19 H19 0.9500 ?
C20 H20 0.9500 ?
C21 C26 1.392(4) ?
C21 C22 1.385(4) ?
C22 C23 1.390(4) ?
C22 H22 0.9500 ?
C23 C24 1.384(4) ?
C23 H23 0.9500 ?
C24 C25 1.371(4) ?
C24 H24 0.9500 ?
C25 C26 1.379(4) ?
C25 H25 0.9500 ?
C26 H26 0.9500 ?
